data_7131609
loop_
_publ_author_name
'Yang, Fan'
'Xue, Juan-Juan'
'Lei, Guang-Ping'
'Zhang, Wen-Yan'
'Yang, Guo-Ping'
'Wang, Yao-Yu'

_publ_section_title
;
 Efficient C<sub>2</sub>H<sub>2</sub>-selective separation in a
 microporous Zn(II)-based metal-organic framework <i>via</i> the
 dual-ligand strategy.
;
_journal_issue 42
_journal_name_full 'Chemical communications (Cambridge, England)'
_journal_page_first 6403
_journal_page_last 6406
_journal_paper_doi 10.1039/d3cc01566a
_journal_volume 59
_journal_year 2023
_chemical_formula_moiety 'C28 H14 N6 O12 Zn2.5'
_chemical_formula_sum 'C28 H0.5 N6 O12 Zn2.5'
_chemical_formula_weight 776.27
_space_group_crystal_system triclinic
_space_group_IT_number 2
_space_group_name_Hall '-P 1'
_space_group_name_H-M_alt 'P -1'
_atom_sites_solution_hydrogens geom
_audit_creation_date 2019-04-01
_audit_creation_method
;
Olex2 1.2-beta
(compiled 2018.05.29 svn.r3508 for OlexSys, GUI svn.r5506)
;
_audit_update_record
;
2023-02-22 deposited with the CCDC.	2023-05-01 downloaded from the CCDC.
;
_cell_angle_alpha 107.422(4)
_cell_angle_beta 101.816(4)
_cell_angle_gamma 95.038(4)
_cell_formula_units_Z 2
_cell_length_a 13.316(3)
_cell_length_b 13.775(3)
_cell_length_c 14.849(3)
_cell_measurement_reflns_used 1981
_cell_measurement_temperature 296(2)
_cell_measurement_theta_max 21.91
_cell_measurement_theta_min 2.30
_cell_volume 2511.1(9)
_computing_cell_refinement 'SAINT v7.68A (Bruker, 2009)'
_computing_data_reduction 'SAINT v7.68A (Bruker, 2009)'
_computing_molecular_graphics 'Olex2 (Dolomanov et al., 2009)'
_computing_publication_material 'Olex2 (Dolomanov et al., 2009)'
_computing_structure_refinement 'ShelXL (Sheldrick, 2015)'
_diffrn_ambient_temperature 296.15
_diffrn_measured_fraction_theta_full 0.986
_diffrn_measured_fraction_theta_max 0.971
_diffrn_measurement_device_type 'Bruker APEX-II CCD'
_diffrn_measurement_method '\f and \w scans'
_diffrn_radiation_type MoK\a
_diffrn_radiation_wavelength 0.71073
_diffrn_reflns_av_R_equivalents 0.0391
_diffrn_reflns_av_unetI/netI 0.1015
_diffrn_reflns_Laue_measured_fraction_full 0.986
_diffrn_reflns_Laue_measured_fraction_max 0.971
_diffrn_reflns_limit_h_max 15
_diffrn_reflns_limit_h_min -16
_diffrn_reflns_limit_k_max 16
_diffrn_reflns_limit_k_min -16
_diffrn_reflns_limit_l_max 17
_diffrn_reflns_limit_l_min -18
_diffrn_reflns_number 13347
_diffrn_reflns_point_group_measured_fraction_full 0.986
_diffrn_reflns_point_group_measured_fraction_max 0.971
_diffrn_reflns_theta_full 25.242
_diffrn_reflns_theta_max 25.976
_diffrn_reflns_theta_min 1.773
_exptl_absorpt_coefficient_mu 1.233
_exptl_absorpt_correction_T_max 0.7453
_exptl_absorpt_correction_T_min 0.6634
_exptl_absorpt_correction_type multi-scan
_exptl_absorpt_process_details
'SADABS-2008/1 (Bruker,2008) was used for absorption correction. wR2(int) was 0.0606 before and 0.0412 after correction. The Ratio of minimum to maximum transmission is 0.8901. The \l/2 correction factor is 0.0015.'
_exptl_crystal_density_diffrn 1.027
_exptl_crystal_description block
_exptl_crystal_F_000 763
_refine_diff_density_max 1.014
_refine_diff_density_min -0.929
_refine_diff_density_rms 0.095
_refine_ls_extinction_method none
_refine_ls_goodness_of_fit_ref 0.975
_refine_ls_hydrogen_treatment constr
_refine_ls_matrix_type full
_refine_ls_number_parameters 439
_refine_ls_number_reflns 9553
_refine_ls_number_restraints 12
_refine_ls_restrained_S_all 0.982
_refine_ls_R_factor_all 0.0931
_refine_ls_R_factor_gt 0.0587
_refine_ls_shift/su_max 0.000
_refine_ls_shift/su_mean 0.000
_refine_ls_structure_factor_coef Fsqd
_refine_ls_weighting_details 'w=1/[\s^2^(Fo^2^)+(0.0832P)^2^] where P=(Fo^2^+2Fc^2^)/3'
_refine_ls_weighting_scheme calc
_refine_ls_wR_factor_gt 0.1540
_refine_ls_wR_factor_ref 0.1710
_reflns_Friedel_coverage 0.000
_reflns_number_gt 5848
_reflns_number_total 9553
_reflns_threshold_expression 'I > 2\s(I)'
_cod_data_source_file d3cc01566a2.cif
_cod_data_source_block 1
_cod_depositor_comments 'Adding full bibliography for 7131609.cif.'
_cod_original_formula_sum 'C28 H0.50 N6 O12 Zn2.50'
_cod_database_code 7131609
_shelx_shelxl_version_number 2014/7
_shelx_space_group_comment
;
The symmetry employed for this shelxl refinement is uniquely defined
by the following loop, which should always be used as a source of
symmetry information in preference to the above space-group names.
They are only intended as comments.
;
_olex2_refinement_description
;
1. Fixed Uiso
 At 1.2 times of:
  All C(H) groups, All N(H,H) groups
2. Uiso/Uaniso restraints and constraints
Uanis(O6) \\sim Ueq: with sigma of 0.001 and sigma for terminal atoms of 0.002
Uanis(O13) \\sim Ueq: with sigma of 0.001 and sigma for terminal atoms of 0.001
3.a Aromatic/amide H refined with riding coordinates:
 C28(H28), C30(H30), C45(H45), C46(H46), C52(H52), C56(H56), C70(H70),
 C71(H71), C72(H72), C74(H74), C76(H76), C89(H89)
3.b X=CH2 refined with riding coordinates:
 N2(H2A,H2B)
;
_olex2_submission_special_instructions 'No special instructions were received'

loop_
_space_group_symop_operation_xyz
'x, y, z'
'-x, -y, -z'

loop_
_atom_site_label
_atom_site_type_symbol
_atom_site_fract_x
_atom_site_fract_y
_atom_site_fract_z
_atom_site_U_iso_or_equiv
_atom_site_adp_type
_atom_site_occupancy
_atom_site_site_symmetry_order
_atom_site_calc_flag
_atom_site_refinement_flags_posn
_atom_site_refinement_flags_adp
_atom_site_refinement_flags_occupancy
_atom_site_disorder_assembly
_atom_site_disorder_group
Zn1 Zn 0.40096(5) 0.50832(4) 0.43215(4) 0.03262(18) Uani 1 1 d . . . . .
Zn2 Zn 0.19901(5) -0.31152(4) 0.14778(4) 0.03568(18) Uani 1 1 d . . . . .
Zn3 Zn 1.0000 0.5000 0.0000 0.0320(2) Uani 1 2 d S T P . .
O3 O 0.3969(3) 0.3557(3) 0.4166(3) 0.0436(9) Uani 1 1 d . . . . .
N2 N 0.1758(4) 0.2976(4) 0.3152(4) 0.0694(17) Uani 1 1 d . . . . .
H2A H 0.1384 0.2407 0.3089 0.083 Uiso 1 1 calc R . . . .
H2B H 0.2314 0.3214 0.3613 0.083 Uiso 1 1 calc R . . . .
O8 O 0.0459(3) -0.3447(3) 0.0981(3) 0.0378(9) Uani 1 1 d . . . . .
O1 O 0.8662(3) 0.4908(3) 0.0507(3) 0.0467(10) Uani 1 1 d . . . . .
O4 O 0.5440(3) 0.3362(3) 0.5074(3) 0.0487(10) Uani 1 1 d . . . . .
N10 N 0.2234(3) 0.5777(3) 0.2061(3) 0.0363(10) Uani 1 1 d . . . . .
O2 O 0.5209(3) 0.4979(3) 0.3634(3) 0.0497(10) Uani 1 1 d . . . . .
N12 N 0.2896(3) 0.5058(3) 0.3183(3) 0.0372(10) Uani 1 1 d . . . . .
O13 O 0.7546(3) 0.3448(3) -0.0260(3) 0.0562(11) Uani 1 1 d . U . . .
O5 O 0.2606(4) -0.1675(3) 0.1985(4) 0.0794(16) Uani 1 1 d . . . . .
O9 O 0.6690(3) 0.4779(3) 0.4556(3) 0.0519(11) Uani 1 1 d . . . . .
N20 N 0.0734(3) 0.4433(3) 0.1151(3) 0.0396(11) Uani 1 1 d . . . . .
C24 C 0.6121(5) 0.4803(4) 0.3762(4) 0.0430(14) Uani 1 1 d . . . . .
C25 C 0.1607(4) 0.4863(4) 0.1868(3) 0.0302(11) Uani 1 1 d . . . . .
N27 N 0.0591(4) 0.3065(4) 0.1830(4) 0.0558(14) Uani 1 1 d . . . . .
C28 C 0.2983(4) 0.5832(4) 0.2840(4) 0.0401(13) Uani 1 1 d . . . . .
H28 H 0.3529 0.6382 0.3119 0.048 Uiso 1 1 calc R . . . .
C29 C 0.2007(4) 0.4410(4) 0.2550(4) 0.0338(12) Uani 1 1 d . . . . .
C30 C 0.0288(4) 0.3560(4) 0.1205(4) 0.0533(17) Uani 1 1 d . . . . .
H30 H -0.0327 0.3248 0.0737 0.064 Uiso 1 1 calc R . . . .
C31 C 0.3059(7) -0.1348(6) 0.2817(7) 0.090(3) Uani 1 1 d . . . . .
C32 C 0.3942(4) 0.1431(4) 0.2993(4) 0.0458(14) Uani 1 1 d . . . . .
C35 C 0.1476(4) 0.3486(4) 0.2539(4) 0.0430(14) Uani 1 1 d . . . . .
C36 C 0.7925(4) 0.4257(4) 0.0466(4) 0.0392(13) Uani 1 1 d . . . . .
C38 C 0.4281(4) 0.1895(4) 0.4013(4) 0.0459(15) Uani 1 1 d . . . . .
C45 C 0.3885(6) 0.0245(5) 0.4228(5) 0.080(2) Uani 1 1 d . . . . .
H45 H 0.3892 -0.0145 0.4642 0.096 Uiso 1 1 calc R . . . .
C46 C 0.4284(6) 0.1289(5) 0.4600(5) 0.079(2) Uani 1 1 d . . . . .
H46 H 0.4561 0.1588 0.5267 0.095 Uiso 1 1 calc R . . . .
C47 C 0.5070(5) 0.3252(5) 0.1846(4) 0.0550(17) Uani 1 1 d . . . . .
C48 C 0.6606(4) 0.4624(5) 0.2909(4) 0.0463(14) Uani 1 1 d . . . . .
C49 C 0.7473(4) 0.4412(4) 0.1329(4) 0.0395(13) Uani 1 1 d . . . . .
C52 C 0.3536(5) 0.0373(4) 0.2636(4) 0.0516(16) Uani 1 1 d . . . . .
H52 H 0.3296 0.0049 0.1968 0.062 Uiso 1 1 calc R . . . .
C56 C 0.6523(5) 0.3811(5) 0.1219(4) 0.0576(17) Uani 1 1 d . . . . .
H56 H 0.6185 0.3340 0.0614 0.069 Uiso 1 1 calc R . . . .
C58 C 0.3486(5) -0.0203(4) 0.3260(5) 0.0611(19) Uani 1 1 d . . . . .
C59 C 0.6082(5) 0.3913(5) 0.2005(5) 0.0645(19) Uani 1 1 d . . . . .
C64 C 0.4023(5) 0.2027(5) 0.2323(4) 0.0536(16) Uani 1 1 d . . . . .
C70 C 0.7969(6) 0.5090(5) 0.2207(5) 0.069(2) Uani 1 1 d . . . . .
H70 H 0.8592 0.5502 0.2281 0.083 Uiso 1 1 calc R . . . .
C71 C 0.3214(5) 0.1933(5) 0.1519(5) 0.0598(17) Uani 1 1 d . . . . .
H71 H 0.2598 0.1480 0.1373 0.072 Uiso 1 1 calc R . . . .
C72 C 0.4945(5) 0.2667(5) 0.2450(5) 0.0580(17) Uani 1 1 d . . . . .
H72 H 0.5503 0.2708 0.2959 0.070 Uiso 1 1 calc R . . . .
C74 C 0.4232(5) 0.3178(6) 0.1088(5) 0.071(2) Uani 1 1 d . . . . .
H74 H 0.4268 0.3568 0.0678 0.085 Uiso 1 1 calc R . . . .
C75 C 0.3359(5) 0.2521(6) 0.0962(5) 0.069(2) Uani 1 1 d . . . . .
C76 C 0.7548(6) 0.5168(6) 0.2994(5) 0.080(2) Uani 1 1 d . . . . .
H76 H 0.7917 0.5606 0.3604 0.095 Uiso 1 1 calc R . . . .
C82 C 0.4603(5) 0.3021(4) 0.4453(4) 0.0383(13) Uani 1 1 d . . . . .
N83 N 0.2485(5) 0.2428(7) 0.0105(5) 0.104(3) Uani 1 1 d . . . . .
O84 O 0.2612(6) 0.2908(7) -0.0446(6) 0.162(3) Uani 1 1 d . . . . .
O87 O 0.1685(5) 0.1848(6) -0.0029(5) 0.155(3) Uani 1 1 d . . . . .
C89 C -0.0062(6) -0.2942(6) 0.1529(6) 0.082(2) Uani 1 1 d . . . . .
H89 H -0.0783 -0.3075 0.1311 0.098 Uiso 1 1 calc R . . . .
O7 O 0.0295(6) -0.2327(7) 0.2280(5) 0.192(5) Uani 1 1 d . . . . .
O6 O 0.3009(6) -0.1819(6) 0.3404(6) 0.154(3) Uani 1 1 d . U . . .

loop_
_atom_site_aniso_label
_atom_site_aniso_U_11
_atom_site_aniso_U_22
_atom_site_aniso_U_33
_atom_site_aniso_U_23
_atom_site_aniso_U_13
_atom_site_aniso_U_12
Zn1 0.0368(4) 0.0301(3) 0.0242(3) 0.0062(3) -0.0003(2) -0.0019(3)
Zn2 0.0437(4) 0.0280(3) 0.0279(3) 0.0081(3) 0.0001(3) -0.0091(3)
Zn3 0.0319(5) 0.0331(5) 0.0251(4) 0.0082(4) 0.0009(3) -0.0069(4)
O3 0.050(2) 0.033(2) 0.038(2) 0.0065(18) 0.0001(18) 0.0011(18)
N2 0.070(4) 0.062(4) 0.066(4) 0.043(3) -0.023(3) -0.027(3)
O8 0.037(2) 0.035(2) 0.032(2) 0.0043(17) 0.0015(17) -0.0029(17)
O1 0.049(2) 0.040(2) 0.045(2) 0.0059(19) 0.0152(19) -0.0078(18)
O4 0.048(2) 0.030(2) 0.049(2) 0.0053(18) -0.0136(19) -0.0035(18)
N10 0.038(3) 0.030(2) 0.032(2) 0.011(2) -0.0058(19) -0.0109(19)
O2 0.040(2) 0.057(3) 0.043(2) 0.004(2) 0.0119(19) -0.002(2)
N12 0.036(3) 0.035(2) 0.032(2) 0.009(2) -0.0034(19) -0.0053(19)
O13 0.0570(14) 0.0572(14) 0.0540(14) 0.0169(9) 0.0170(9) 0.0023(9)
O5 0.102(4) 0.049(3) 0.067(3) 0.001(3) 0.021(3) -0.027(3)
O9 0.068(3) 0.057(3) 0.035(2) 0.015(2) 0.019(2) 0.014(2)
N20 0.037(3) 0.035(3) 0.035(3) 0.009(2) -0.005(2) -0.015(2)
C24 0.056(4) 0.033(3) 0.030(3) 0.000(2) 0.013(3) -0.014(3)
C25 0.036(3) 0.028(3) 0.022(2) 0.009(2) 0.000(2) -0.003(2)
N27 0.051(3) 0.051(3) 0.055(3) 0.030(3) -0.015(2) -0.022(2)
C28 0.041(3) 0.030(3) 0.037(3) 0.010(2) -0.009(2) -0.011(2)
C29 0.040(3) 0.026(3) 0.027(3) 0.006(2) -0.003(2) -0.005(2)
C30 0.044(4) 0.052(4) 0.050(4) 0.023(3) -0.020(3) -0.019(3)
C31 0.099(6) 0.071(5) 0.080(6) 0.036(5) -0.016(5) -0.036(5)
C32 0.046(4) 0.036(3) 0.046(4) 0.005(3) 0.009(3) -0.004(3)
C35 0.045(3) 0.037(3) 0.048(3) 0.026(3) -0.002(3) -0.005(3)
C36 0.047(3) 0.038(3) 0.032(3) 0.012(3) 0.009(3) -0.004(3)
C38 0.051(4) 0.033(3) 0.044(4) 0.010(3) -0.002(3) -0.004(3)
C45 0.112(6) 0.039(4) 0.068(5) 0.021(4) -0.023(4) -0.013(4)
C46 0.113(6) 0.037(4) 0.057(4) 0.016(3) -0.033(4) -0.019(4)
C47 0.064(4) 0.064(4) 0.031(3) 0.010(3) 0.015(3) -0.007(3)
C48 0.045(3) 0.058(4) 0.032(3) 0.015(3) 0.006(3) -0.003(3)
C49 0.037(3) 0.043(3) 0.036(3) 0.011(3) 0.010(2) -0.004(3)
C52 0.063(4) 0.037(3) 0.040(3) 0.000(3) 0.002(3) 0.000(3)
C56 0.054(4) 0.072(4) 0.037(3) 0.014(3) 0.006(3) -0.011(3)
C58 0.057(4) 0.026(3) 0.083(5) 0.009(3) -0.003(4) -0.006(3)
C59 0.063(4) 0.079(5) 0.046(4) 0.014(4) 0.020(3) -0.013(4)
C64 0.055(4) 0.046(4) 0.049(4) 0.008(3) 0.010(3) -0.014(3)
C70 0.075(5) 0.071(5) 0.053(4) 0.009(4) 0.026(4) -0.026(4)
C71 0.052(4) 0.064(4) 0.051(4) 0.013(3) 0.001(3) -0.011(3)
C72 0.055(4) 0.055(4) 0.051(4) 0.005(3) 0.010(3) -0.004(3)
C74 0.066(5) 0.086(5) 0.051(4) 0.021(4) 0.003(4) -0.013(4)
C75 0.062(5) 0.082(5) 0.048(4) 0.013(4) 0.006(3) -0.013(4)
C76 0.078(5) 0.087(5) 0.050(4) -0.006(4) 0.026(4) -0.032(4)
C82 0.055(4) 0.028(3) 0.031(3) 0.008(2) 0.011(3) 0.003(3)
N83 0.061(5) 0.155(7) 0.094(6) 0.059(5) -0.001(4) -0.022(5)
O84 0.110(6) 0.248(9) 0.149(7) 0.136(7) -0.010(5) -0.025(5)
O87 0.084(5) 0.212(8) 0.150(7) 0.098(6) -0.033(4) -0.068(5)
C89 0.059(5) 0.066(5) 0.079(6) -0.023(4) 0.001(4) 0.001(4)
O7 0.125(6) 0.198(8) 0.136(7) -0.112(6) 0.049(5) -0.034(6)
O6 0.162(3) 0.146(3) 0.153(3) 0.055(2) 0.026(2) 0.019(2)

loop_
_atom_type_symbol
_atom_type_description
_atom_type_scat_dispersion_real
_atom_type_scat_dispersion_imag
_atom_type_scat_source
C C 0.0033 0.0016 'International Tables Vol C Tables 4.2.6.8 and 6.1.1.4'
N N 0.0061 0.0033 'International Tables Vol C Tables 4.2.6.8 and 6.1.1.4'
O O 0.0106 0.0060 'International Tables Vol C Tables 4.2.6.8 and 6.1.1.4'
Zn Zn 0.2839 1.4301 'International Tables Vol C Tables 4.2.6.8 and 6.1.1.4'
H H 0.0000 0.0000 'International Tables Vol C Tables 4.2.6.8 and 6.1.1.4'

loop_
_geom_angle_atom_site_label_1
_geom_angle_atom_site_label_2
_geom_angle_atom_site_label_3
_geom_angle
_geom_angle_site_symmetry_1
_geom_angle_site_symmetry_3
_geom_angle_publ_flag
O3 Zn1 Zn1 73.55(11) . 2_666 ?
O3 Zn1 O4 156.42(15) . 2_666 ?
O3 Zn1 O2 87.85(16) . . ?
O3 Zn1 O9 88.17(15) . 2_666 ?
O4 Zn1 Zn1 83.11(11) 2_666 2_666 ?
O4 Zn1 O2 87.17(16) 2_666 . ?
O2 Zn1 Zn1 69.80(12) . 2_666 ?
N12 Zn1 Zn1 166.03(13) . 2_666 ?
N12 Zn1 O3 102.57(16) . . ?
N12 Zn1 O4 100.91(16) . 2_666 ?
N12 Zn1 O2 96.88(17) . . ?
N12 Zn1 O9 106.03(18) . 2_666 ?
O9 Zn1 Zn1 87.41(12) 2_666 2_666 ?
O9 Zn1 O4 87.50(16) 2_666 2_666 ?
O9 Zn1 O2 157.06(16) 2_666 . ?
O8 Zn2 N10 99.85(15) . 1_545 ?
O13 Zn2 O8 101.57(16) 2_655 . ?
O13 Zn2 N10 108.93(18) 2_655 1_545 ?
O5 Zn2 O8 117.4(2) . . ?
O5 Zn2 N10 129.0(2) . 1_545 ?
O5 Zn2 O13 96.85(18) . 2_655 ?
O8 Zn3 O8 180.00(12) 1_665 2_655 ?
O8 Zn3 N20 90.17(14) 2_655 1_655 ?
O8 Zn3 N20 89.83(14) 2_655 2_665 ?
O8 Zn3 N20 89.83(14) 1_665 1_655 ?
O8 Zn3 N20 90.17(14) 1_665 2_665 ?
O1 Zn3 O8 91.15(14) . 2_655 ?
O1 Zn3 O8 88.85(14) 2_765 2_655 ?
O1 Zn3 O8 91.15(14) 2_765 1_665 ?
O1 Zn3 O8 88.85(14) . 1_665 ?
O1 Zn3 O1 180.0 . 2_765 ?
O1 Zn3 N20 93.14(16) 2_765 1_655 ?
O1 Zn3 N20 86.86(16) . 1_655 ?
O1 Zn3 N20 86.86(16) 2_765 2_665 ?
O1 Zn3 N20 93.14(16) . 2_665 ?
N20 Zn3 N20 180.00(18) 2_665 1_655 ?
C82 O3 Zn1 135.1(4) . . ?
Zn2 O8 Zn3 110.89(17) . 1_445 ?
C89 O8 Zn2 115.8(4) . . ?
C89 O8 Zn3 126.6(4) . 1_445 ?
C36 O1 Zn3 140.1(4) . . ?
C82 O4 Zn1 121.9(4) . 2_666 ?
C25 N10 Zn2 128.5(3) . 1_565 ?
C28 N10 Zn2 126.7(3) . 1_565 ?
C28 N10 C25 104.1(4) . . ?
C24 O2 Zn1 139.7(4) . . ?
C28 N12 Zn1 117.4(3) . . ?
C28 N12 C29 103.5(4) . . ?
C29 N12 Zn1 139.0(3) . . ?
C36 O13 Zn2 123.6(3) . 2_655 ?
C31 O5 Zn2 117.2(5) . . ?
C24 O9 Zn1 116.3(4) . 2_666 ?
C25 N20 Zn3 128.9(3) . 1_455 ?
C30 N20 Zn3 118.7(3) . 1_455 ?
C30 N20 C25 112.4(4) . . ?
O2 C24 O9 126.1(5) . . ?
O2 C24 C48 117.1(5) . . ?
O9 C24 C48 116.8(5) . . ?
N10 C25 C29 108.4(4) . . ?
N20 C25 N10 128.3(4) . . ?
N20 C25 C29 123.2(4) . . ?
C30 N27 C35 118.1(4) . . ?
N12 C28 N10 115.7(4) . . ?
N12 C29 C35 132.0(5) . . ?
C25 C29 N12 108.3(4) . . ?
C25 C29 C35 119.6(5) . . ?
N20 C30 N27 129.5(5) . . ?
O5 C31 C58 118.6(7) . . ?
O5 C31 O6 123.5(8) . . ?
O6 C31 C58 115.9(8) . . ?
C38 C32 C64 121.6(5) . . ?
C52 C32 C38 117.2(5) . . ?
C52 C32 C64 121.2(5) . . ?
N2 C35 N27 116.7(5) . . ?
N2 C35 C29 126.1(5) . . ?
N27 C35 C29 117.1(5) . . ?
O1 C36 O13 124.2(5) . . ?
O1 C36 C49 118.5(5) . . ?
O13 C36 C49 117.3(5) . . ?
C32 C38 C82 120.8(5) . . ?
C46 C38 C32 119.4(5) . . ?
C46 C38 C82 119.8(5) . . ?
C58 C45 C46 119.8(6) . . ?
C38 C46 C45 121.9(6) . . ?
C72 C47 C59 120.7(6) . . ?
C74 C47 C59 121.5(6) . . ?
C74 C47 C72 117.7(6) . . ?
C59 C48 C24 120.3(5) . . ?
C76 C48 C24 120.8(5) . . ?
C76 C48 C59 118.9(6) . . ?
C56 C49 C36 118.4(5) . . ?
C70 C49 C36 121.7(5) . . ?
C70 C49 C56 119.9(5) . . ?
C58 C52 C32 121.6(5) . . ?
C59 C56 C49 120.6(6) . . ?
C45 C58 C31 121.6(7) . . ?
C45 C58 C52 119.8(6) . . ?
C52 C58 C31 118.5(6) . . ?
C48 C59 C47 123.0(5) . . ?
C56 C59 C47 118.3(6) . . ?
C56 C59 C48 118.7(6) . . ?
C71 C64 C32 122.3(5) . . ?
C72 C64 C32 120.2(6) . . ?
C72 C64 C71 117.5(6) . . ?
C49 C70 C76 119.6(6) . . ?
C75 C71 C64 117.6(6) . . ?
C64 C72 C47 123.0(6) . . ?
C75 C74 C47 118.0(7) . . ?
C71 C75 C74 126.1(7) . . ?
C71 C75 N83 117.6(6) . . ?
C74 C75 N83 116.3(7) . . ?
C48 C76 C70 122.3(6) . . ?
O3 C82 C38 115.3(5) . . ?
O4 C82 O3 125.6(5) . . ?
O4 C82 C38 119.1(5) . . ?
O84 N83 C75 119.3(7) . . ?
O87 N83 C75 118.2(7) . . ?
O87 N83 O84 122.4(8) . . ?
O7 C89 O8 124.5(8) . . ?

loop_
_geom_bond_atom_site_label_1
_geom_bond_atom_site_label_2
_geom_bond_distance
_geom_bond_site_symmetry_2
_geom_bond_publ_flag
Zn1 Zn1 3.0456(13) 2_666 ?
Zn1 O3 2.040(4) . ?
Zn1 O4 2.058(3) 2_666 ?
Zn1 O2 2.058(4) . ?
Zn1 N12 1.996(4) . ?
Zn1 O9 2.040(4) 2_666 ?
Zn2 O8 1.982(4) . ?
Zn2 N10 1.988(4) 1_545 ?
Zn2 O13 1.968(4) 2_655 ?
Zn2 O5 1.934(4) . ?
Zn3 O8 2.148(3) 1_665 ?
Zn3 O8 2.148(3) 2_655 ?
Zn3 O1 2.079(4) . ?
Zn3 O1 2.079(4) 2_765 ?
Zn3 N20 2.176(4) 2_665 ?
Zn3 N20 2.176(4) 1_655 ?
O3 C82 1.261(6) . ?
N2 C35 1.324(7) . ?
O8 Zn3 2.148(3) 1_445 ?
O8 C89 1.267(8) . ?
O1 C36 1.249(6) . ?
O4 Zn1 2.058(3) 2_666 ?
O4 C82 1.241(6) . ?
N10 Zn2 1.987(4) 1_565 ?
N10 C25 1.366(6) . ?
N10 C28 1.340(6) . ?
O2 C24 1.247(7) . ?
N12 C28 1.319(6) . ?
N12 C29 1.393(6) . ?
O13 Zn2 1.968(4) 2_655 ?
O13 C36 1.272(6) . ?
O5 C31 1.186(9) . ?
O9 Zn1 2.040(4) 2_666 ?
O9 C24 1.275(7) . ?
N20 Zn3 2.176(4) 1_455 ?
N20 C25 1.353(6) . ?
N20 C30 1.326(6) . ?
C24 C48 1.502(7) . ?
C25 C29 1.383(7) . ?
N27 C30 1.328(7) . ?
N27 C35 1.357(7) . ?
C29 C35 1.393(6) . ?
C31 C58 1.520(9) . ?
C31 O6 1.242(10) . ?
C32 C38 1.413(8) . ?
C32 C52 1.407(7) . ?
C32 C64 1.479(8) . ?
C36 C49 1.491(7) . ?
C38 C46 1.376(8) . ?
C38 C82 1.476(7) . ?
C45 C46 1.388(8) . ?
C45 C58 1.352(9) . ?
C47 C59 1.493(8) . ?
C47 C72 1.396(8) . ?
C47 C74 1.386(9) . ?
C48 C59 1.399(8) . ?
C48 C76 1.366(8) . ?
C49 C56 1.401(7) . ?
C49 C70 1.348(8) . ?
C52 C58 1.395(9) . ?
C56 C59 1.387(8) . ?
C64 C71 1.401(8) . ?
C64 C72 1.392(8) . ?
C70 C76 1.377(8) . ?
C71 C75 1.348(9) . ?
C74 C75 1.352(9) . ?
C75 N83 1.503(9) . ?
N83 O84 1.223(8) . ?
N83 O87 1.217(8) . ?
C89 O7 1.154(8) . ?

loop_
_geom_torsion_atom_site_label_1
_geom_torsion_atom_site_label_2
_geom_torsion_atom_site_label_3
_geom_torsion_atom_site_label_4
_geom_torsion
_geom_torsion_site_symmetry_1
_geom_torsion_site_symmetry_2
_geom_torsion_site_symmetry_3
_geom_torsion_site_symmetry_4
_geom_torsion_publ_flag
Zn1 O3 C82 O4 11.7(9) . . . . ?
Zn1 O3 C82 C38 -169.9(4) . . . . ?
Zn1 O4 C82 O3 -4.8(8) 2_666 . . . ?
Zn1 O4 C82 C38 176.9(4) 2_666 . . . ?
Zn1 O2 C24 O9 -12.6(9) . . . . ?
Zn1 O2 C24 C48 168.7(4) . . . . ?
Zn1 N12 C28 N10 178.5(4) . . . . ?
Zn1 N12 C29 C25 -177.0(4) . . . . ?
Zn1 N12 C29 C35 6.9(10) . . . . ?
Zn1 O9 C24 O2 5.7(7) 2_666 . . . ?
Zn1 O9 C24 C48 -175.6(3) 2_666 . . . ?
Zn2 O8 C89 O7 -0.7(13) . . . . ?
Zn2 N10 C25 N20 9.2(8) 1_565 . . . ?
Zn2 N10 C25 C29 -170.5(4) 1_565 . . . ?
Zn2 N10 C28 N12 169.9(4) 1_565 . . . ?
Zn2 O13 C36 O1 -3.4(8) 2_655 . . . ?
Zn2 O13 C36 C49 178.6(4) 2_655 . . . ?
Zn2 O5 C31 C58 -175.7(5) . . . . ?
Zn2 O5 C31 O6 -12.5(14) . . . . ?
Zn3 O8 C89 O7 147.8(9) 1_445 . . . ?
Zn3 O1 C36 O13 -31.3(9) . . . . ?
Zn3 O1 C36 C49 146.8(4) . . . . ?
Zn3 N20 C25 N10 1.7(8) 1_455 . . . ?
Zn3 N20 C25 C29 -178.7(4) 1_455 . . . ?
Zn3 N20 C30 N27 179.4(6) 1_455 . . . ?
O1 C36 C49 C56 167.1(6) . . . . ?
O1 C36 C49 C70 -14.7(9) . . . . ?
N10 C25 C29 N12 0.4(6) . . . . ?
N10 C25 C29 C35 177.0(5) . . . . ?
O2 C24 C48 C59 -50.2(8) . . . . ?
O2 C24 C48 C76 128.0(7) . . . . ?
N12 C29 C35 N2 -3.3(11) . . . . ?
N12 C29 C35 N27 177.0(6) . . . . ?
O13 C36 C49 C56 -14.7(8) . . . . ?
O13 C36 C49 C70 163.5(6) . . . . ?
O5 C31 C58 C45 171.0(9) . . . . ?
O5 C31 C58 C52 -14.1(12) . . . . ?
O9 C24 C48 C59 130.9(6) . . . . ?
O9 C24 C48 C76 -50.8(9) . . . . ?
N20 C25 C29 N12 -179.3(5) . . . . ?
N20 C25 C29 C35 -2.7(8) . . . . ?
C24 C48 C59 C47 -4.1(11) . . . . ?
C24 C48 C59 C56 176.2(6) . . . . ?
C24 C48 C76 C70 -174.0(7) . . . . ?
C25 N10 C28 N12 -1.2(6) . . . . ?
C25 N20 C30 N27 -1.8(10) . . . . ?
C25 C29 C35 N2 -179.0(6) . . . . ?
C25 C29 C35 N27 1.4(8) . . . . ?
C28 N10 C25 N20 -179.9(5) . . . . ?
C28 N10 C25 C29 0.4(6) . . . . ?
C28 N12 C29 C25 -1.0(6) . . . . ?
C28 N12 C29 C35 -177.1(6) . . . . ?
C29 N12 C28 N10 1.4(6) . . . . ?
C30 N20 C25 N10 -176.9(5) . . . . ?
C30 N20 C25 C29 2.8(8) . . . . ?
C30 N27 C35 N2 179.9(6) . . . . ?
C30 N27 C35 C29 -0.4(9) . . . . ?
C32 C38 C46 C45 -5.3(11) . . . . ?
C32 C38 C82 O3 50.7(7) . . . . ?
C32 C38 C82 O4 -130.9(6) . . . . ?
C32 C52 C58 C31 -178.7(6) . . . . ?
C32 C52 C58 C45 -3.6(10) . . . . ?
C32 C64 C71 C75 179.0(6) . . . . ?
C32 C64 C72 C47 -179.8(6) . . . . ?
C35 N27 C30 N20 0.7(11) . . . . ?
C36 C49 C56 C59 178.7(6) . . . . ?
C36 C49 C70 C76 -176.6(6) . . . . ?
C38 C32 C52 C58 -1.2(9) . . . . ?
C38 C32 C64 C71 -136.1(7) . . . . ?
C38 C32 C64 C72 47.4(9) . . . . ?
C46 C38 C82 O3 -127.7(6) . . . . ?
C46 C38 C82 O4 50.7(8) . . . . ?
C46 C45 C58 C31 178.9(7) . . . . ?
C46 C45 C58 C52 4.0(12) . . . . ?
C47 C74 C75 C71 1.1(12) . . . . ?
C47 C74 C75 N83 -177.4(7) . . . . ?
C49 C56 C59 C47 -179.9(6) . . . . ?
C49 C56 C59 C48 -0.2(11) . . . . ?
C49 C70 C76 C48 -4.0(13) . . . . ?
C52 C32 C38 C46 5.5(9) . . . . ?
C52 C32 C38 C82 -172.9(5) . . . . ?
C52 C32 C64 C71 44.7(9) . . . . ?
C52 C32 C64 C72 -131.8(6) . . . . ?
C56 C49 C70 C76 1.5(11) . . . . ?
C58 C45 C46 C38 0.5(13) . . . . ?
C59 C47 C72 C64 -178.9(6) . . . . ?
C59 C47 C74 C75 176.6(7) . . . . ?
C59 C48 C76 C70 4.3(12) . . . . ?
C64 C32 C38 C46 -173.7(6) . . . . ?
C64 C32 C38 C82 7.9(9) . . . . ?
C64 C32 C52 C58 178.1(6) . . . . ?
C64 C71 C75 C74 2.2(12) . . . . ?
C64 C71 C75 N83 -179.3(6) . . . . ?
C70 C49 C56 C59 0.5(10) . . . . ?
C71 C64 C72 C47 3.6(10) . . . . ?
C71 C75 N83 O84 -175.9(9) . . . . ?
C71 C75 N83 O87 1.7(13) . . . . ?
C72 C47 C59 C48 -51.1(10) . . . . ?
C72 C47 C59 C56 128.5(7) . . . . ?
C72 C47 C74 C75 -2.0(10) . . . . ?
C72 C64 C71 C75 -4.4(10) . . . . ?
C74 C47 C59 C48 130.3(8) . . . . ?
C74 C47 C59 C56 -50.0(10) . . . . ?
C74 C47 C72 C64 -0.3(10) . . . . ?
C74 C75 N83 O84 2.7(13) . . . . ?
C74 C75 N83 O87 -179.7(9) . . . . ?
C76 C48 C59 C47 177.5(7) . . . . ?
C76 C48 C59 C56 -2.1(11) . . . . ?
C82 C38 C46 C45 173.1(7) . . . . ?
O6 C31 C58 C45 6.6(13) . . . . ?
O6 C31 C58 C52 -178.5(8) . . . . ?

loop_
_platon_squeeze_void_nr
_platon_squeeze_void_average_x
_platon_squeeze_void_average_y
_platon_squeeze_void_average_z
_platon_squeeze_void_volume
_platon_squeeze_void_count_electrons
_platon_squeeze_void_content
1 -0.025 0.006 -0.005 1327 375 ' '
